data_4085137
loop_
_publ_author_name
'Brill, Marcel'
'Collado, Alba'
'Cordes, David B.'
'Slawin, Alexandra M. Z.'
'Vogt, Matthias'
'Gr\"utzmacher, Hansj\"org'
'Nolan, Steven P.'

_publ_section_title
;
 Synthesis and Characterization of Gold(I) Complexes of
 Dibenzotropylidene-Functionalized NHC Ligands (Trop-NHCs)
;
_journal_issue 1
_journal_name_full Organometallics
_journal_page_first 263
_journal_paper_doi 10.1021/om501093s
_journal_volume 34
_journal_year 2015
_chemical_formula_moiety 'C35 H24 Au F6 N3 O4 S2'
_chemical_formula_sum 'C35 H24 Au F6 N3 O4 S2'
_chemical_formula_weight 925.67
_space_group_IT_number 14
_symmetry_cell_setting monoclinic
_symmetry_Int_Tables_number 14
_symmetry_space_group_name_Hall '-P 2ybc'
_symmetry_space_group_name_H-M 'P 1 21/c 1'
_atom_sites_solution_hydrogens geom
_atom_sites_solution_primary direct
_atom_sites_solution_secondary difmap
_cell_angle_alpha 90.0000
_cell_angle_beta 95.498(2)
_cell_angle_gamma 90.0000
_cell_formula_units_Z 4
_cell_length_a 11.2805(8)
_cell_length_b 16.8238(11)
_cell_length_c 19.1402(12)
_cell_measurement_reflns_used 12028
_cell_measurement_temperature 173
_cell_measurement_theta_max 25.40
_cell_measurement_theta_min 1.60
_cell_volume 3615.7(4)
_computing_cell_refinement 'CrystalClear-SM Expert 2.1 b32'
_computing_data_collection 'CrystalClear-SM Expert 2.1 b32 (Rigaku, 2014)'
_computing_data_reduction 'CrystalClear-SM Expert 2.1 b32'
_computing_molecular_graphics 'CrystalStructure 4.1'
_computing_publication_material 'CrystalStructure 4.1 (Rigaku, 2014)'
_computing_structure_refinement 'SHELXL-2013 (Sheldrick, 2013)'
_computing_structure_solution 'DIRDIF99-PATTY (Gould, et al., 1999)'
_diffrn_ambient_temperature 173
_diffrn_detector_area_resol_mean 11.628
_diffrn_measured_fraction_theta_full 0.998
_diffrn_measured_fraction_theta_max 0.997
_diffrn_measurement_device_type 'Rigaku XtaLAB P200'
_diffrn_measurement_method \w
_diffrn_radiation_type 'Mo K\a'
_diffrn_radiation_wavelength 0.71075
_diffrn_reflns_av_R_equivalents 0.0429
_diffrn_reflns_Laue_measured_fraction_full 0.998
_diffrn_reflns_Laue_measured_fraction_max 0.997
_diffrn_reflns_limit_h_max 13
_diffrn_reflns_limit_h_min -13
_diffrn_reflns_limit_k_max 20
_diffrn_reflns_limit_k_min -20
_diffrn_reflns_limit_l_max 23
_diffrn_reflns_limit_l_min -23
_diffrn_reflns_number 43773
_diffrn_reflns_point_group_measured_fraction_full 0.998
_diffrn_reflns_point_group_measured_fraction_max 0.997
_diffrn_reflns_theta_full 25.242
_diffrn_reflns_theta_max 25.367
_diffrn_reflns_theta_min 1.615
_diffrn_standards_number 0
_exptl_absorpt_coefficient_mu 4.271
_exptl_absorpt_correction_T_max 0.681
_exptl_absorpt_correction_T_min 0.569
_exptl_absorpt_correction_type multi-scan
_exptl_absorpt_process_details 'REQAB (Rigaku, 1998)'
_exptl_crystal_colour colorless
_exptl_crystal_density_diffrn 1.700
_exptl_crystal_density_method 'not measured'
_exptl_crystal_description prism
_exptl_crystal_F_000 1808.00
_exptl_crystal_size_max 0.150
_exptl_crystal_size_mid 0.150
_exptl_crystal_size_min 0.090
_refine_diff_density_max 4.43
_refine_diff_density_min -1.48
_refine_ls_extinction_method none
_refine_ls_goodness_of_fit_ref 1.073
_refine_ls_hydrogen_treatment constr
_refine_ls_number_parameters 501
_refine_ls_number_reflns 6627
_refine_ls_number_restraints 146
_refine_ls_R_factor_all 0.0577
_refine_ls_R_factor_gt 0.0537
_refine_ls_shift/su_max 0.001
_refine_ls_structure_factor_coef Fsqd
_refine_ls_weighting_details 'w = 1/[\s^2^(Fo^2^)+(0.1308P)^2^+7.4180P] where P=(Fo^2^+2Fc^2^)/3'
_refine_ls_weighting_scheme calc
_refine_ls_wR_factor_gt 0.1693
_refine_ls_wR_factor_ref 0.1736
_reflns_number_gt 5872
_reflns_number_total 6627
_reflns_threshold_expression F^2^>2.0\s(F^2^)
_cod_data_source_file om501093s_si_002.cif
_cod_data_source_block Trop-3
_cod_depositor_comments 'Adding full bibliography for 4085130--4085139.cif.'
_cod_database_code 4085137
_shelxl_res_file
;
TITL MBSN10r
CELL  0.71075 11.28050 16.82380 19.14020 90.000 95.498 90.000
ZERR  4 0.00080 0.00110 0.00120 0.000 0.002 0.000
LATT 1
SYMM    -X, .50+Y, .50-Z
SFAC C H AU F N O S
UNIT 140 96 4 24 12 16 8
L.S. 20
FMAP 2
PLAN 10
BOND $H
CONF
LIST 4
TEMP -100.0
RIGU N6 S1 O1 O2 C36 F1 F2 F3 S2 O3 O4 O4A C37 F4 F5 F6 C37A F5A F6A
ISOR 0.01 0.02 F4A
OMIT 1 0 0
OMIT 2 2 0
OMIT 3 2 0
OMIT -1 1 1
OMIT 2 1 1
OMIT -1 2 2
OMIT -2 4 3
OMIT 0 0 4
ACTA
SIZE 0.150 0.150 0.090
DFIX 1.6500 0.0200 S2 C37a S1 C36
DFIX 1.3400 0.0200 C36 F1 C36 F2 C36 F3
DFIX 1.3400 0.0200 C37 F4 C37 F5 C37 F6 C37a F4a C37a F5a C37a F6a
DANG 2.2000 0.0200 F1 F2 F1 F3 F2 F3
WGHT    0.130800    7.418000
FVAR       0.48080   0.49246
AU1   3    0.261900    0.402618    0.828576    11.00000    0.02744    0.03588 =
         0.04866    0.00452    0.00050   -0.00091
S1    7    0.004882    0.315355    0.811451    11.00000    0.05712    0.08773 =
         0.12229    0.01225   -0.00306   -0.01202
S2    7    0.010384    0.481175    0.843480    11.00000    0.03620    0.07236 =
         0.13900   -0.00600    0.00366    0.00474
F1    4    0.057599    0.325918    0.685109    11.00000    0.21812    0.18565 =
         0.13728   -0.00898    0.01939   -0.04057
F2    4   -0.088363    0.245686    0.704897    11.00000    0.21262    0.18509 =
         0.25242   -0.03021   -0.05124   -0.04319
F3    4   -0.113077    0.375435    0.706307    11.00000    0.19483    0.16671 =
         0.20835    0.02528   -0.07333    0.00030
PART 1
F4    4   -0.041981    0.414801    0.958682    21.00000    0.15241    0.11681 =
         0.15616   -0.01371    0.03080   -0.02745
F5    4    0.113353    0.479890    0.964545    21.00000    0.10562    0.08132 =
         0.17440   -0.02704    0.00414    0.01905
F6    4   -0.042430    0.551294    0.948746    21.00000    0.14586    0.09875 =
         0.18219   -0.01779    0.02864    0.04180
PART 2
F4A   4   -0.036209    0.539541    0.727474   -21.00000    0.20124    0.18044 =
         0.17116   -0.02029    0.04170    0.00110
F5A   4    0.126044    0.571271    0.772749   -21.00000    0.07061    0.19666 =
         0.48081    0.22500    0.07739    0.04532
F6A   4   -0.038604    0.616588    0.821206   -21.00000    0.09328    0.09335 =
         0.36037   -0.04722    0.01952    0.04075
PART 0
O1    6    0.085184    0.248785    0.824258    11.00000    0.07186    0.09985 =
         0.10844   -0.00429   -0.00848    0.01251
O2    6   -0.097948    0.306900    0.845195    11.00000    0.06047    0.13261 =
         0.18636   -0.01302    0.03840   -0.03204
O3    6   -0.111849    0.476958    0.831486    11.00000    0.04670    0.13591 =
         0.29699   -0.04420   -0.00308    0.00761
PART 1
O4    6    0.089802    0.545009    0.829230    21.00000    0.04700    0.07253 =
         0.16891    0.01861   -0.00603    0.01276
PART 2
O4A   6    0.086669    0.508894    0.905922   -21.00000    0.04623    0.16015 =
         0.14908   -0.05010    0.00898   -0.00508
PART 0
N2    5    0.520548    0.369617    0.869419    11.00000    0.03720    0.03521 =
         0.03002    0.01409   -0.00108    0.00039
N5    5    0.497947    0.464111    0.797177    11.00000    0.02864    0.03020 =
         0.03815    0.00086   -0.00235   -0.00041
N6    5    0.076614    0.400879    0.819111    11.00000    0.02642    0.07519 =
         0.10497    0.01141    0.00022    0.00048
C1    1    0.437177    0.412514    0.833688    11.00000    0.03073    0.02862 =
         0.03313   -0.00156   -0.00124    0.00327
C3    1    0.632366    0.393577    0.855327    11.00000    0.03261    0.04751 =
         0.04564    0.01042   -0.00028    0.00050
AFIX  43
H3    2    0.706055    0.371511    0.874270    11.00000   -1.20000
AFIX   0
C4    1    0.617613    0.453210    0.810359    11.00000    0.03035    0.05221 =
         0.04259    0.01082    0.00310   -0.00055
AFIX  43
H4    2    0.678501    0.482658    0.791045    11.00000   -1.20000
AFIX   0
C6    1    0.497569    0.296727    0.913216    11.00000    0.04409    0.02507 =
         0.04048    0.01091    0.00034   -0.00129
AFIX  13
H6    2    0.467957    0.254352    0.879286    11.00000   -1.20000
AFIX   0
C7    1    0.399879    0.310203    0.960817    11.00000    0.05463    0.04160 =
         0.04493    0.01640    0.00872    0.00521
C8    1    0.296848    0.265349    0.948823    11.00000    0.04674    0.06256 =
         0.07229    0.02656    0.00933    0.00315
AFIX  43
H8    2    0.288308    0.229004    0.910687    11.00000   -1.20000
AFIX   0
C9    1    0.204782    0.273590    0.993113    11.00000    0.05955    0.10373 =
         0.10150    0.05394    0.02603    0.00311
AFIX  43
H9    2    0.134844    0.242061    0.985687    11.00000   -1.20000
AFIX   0
C10   1    0.216721    0.326142    1.045647    11.00000    0.10350    0.12847 =
         0.09531    0.04527    0.05535    0.04167
AFIX  43
H10   2    0.153805    0.332565    1.074795    11.00000   -1.20000
AFIX   0
C11   1    0.319164    0.371507    1.058469    11.00000    0.11774    0.08241 =
         0.05834    0.01157    0.03606    0.03175
AFIX  43
H11   2    0.324302    0.408990    1.095759    11.00000   -1.20000
AFIX   0
C12   1    0.414272    0.363458    1.018158    11.00000    0.07282    0.05410 =
         0.04261    0.00787    0.00821    0.01773
C13   1    0.518560    0.408013    1.036693    11.00000    0.09475    0.05593 =
         0.04350   -0.00520    0.00340    0.00178
AFIX  43
H13   2    0.507198    0.459454    1.055406    11.00000   -1.20000
AFIX   0
C14   1    0.631791    0.386540    1.031094    11.00000    0.08677    0.06072 =
         0.04821    0.00897   -0.02201   -0.02285
AFIX  43
H14   2    0.691268    0.424397    1.046234    11.00000   -1.20000
AFIX   0
C15   1    0.674634    0.309615    1.003657    11.00000    0.05485    0.07174 =
         0.05167    0.02857   -0.01700   -0.00068
C16   1    0.784541    0.280305    1.032928    11.00000    0.05880    0.10923 =
         0.09196    0.04419   -0.02765   -0.00483
AFIX  43
H16   2    0.831902    0.310412    1.067087    11.00000   -1.20000
AFIX   0
C17   1    0.824381    0.205136    1.011000    11.00000    0.06401    0.12091 =
         0.11805    0.04333   -0.01785    0.02786
AFIX  43
H17   2    0.898301    0.184395    1.031005    11.00000   -1.20000
AFIX   0
C18   1    0.757648    0.163115    0.961888    11.00000    0.08841    0.09041 =
         0.12340    0.03110    0.01628    0.05263
AFIX  43
H18   2    0.784197    0.112143    0.948773    11.00000   -1.20000
AFIX   0
C19   1    0.653995    0.191794    0.930928    11.00000    0.06116    0.05851 =
         0.07738    0.02039    0.01029    0.01713
AFIX  43
H19   2    0.610126    0.161475    0.895421    11.00000   -1.20000
AFIX   0
C20   1    0.609777    0.266081    0.950463    11.00000    0.04396    0.04000 =
         0.04698    0.01337    0.00395    0.00752
C21   1    0.436001    0.520257    0.743944    11.00000    0.03380    0.03321 =
         0.03632    0.00613   -0.00573   -0.00199
AFIX  13
H21   2    0.350177    0.518951    0.753003    11.00000   -1.20000
AFIX   0
C22   1    0.439209    0.487227    0.670961    11.00000    0.06732    0.02904 =
         0.04174    0.00430   -0.00698    0.00857
C23   1    0.338509    0.448278    0.642772    11.00000    0.09498    0.04671 =
         0.05961    0.00742   -0.02376   -0.01428
AFIX  43
H23   2    0.269902    0.449712    0.667915    11.00000   -1.20000
AFIX   0
C24   1    0.331444    0.407224    0.580034    11.00000    0.17579    0.07367 =
         0.05611   -0.00645   -0.02779   -0.03301
AFIX  43
H24   2    0.259810    0.382882    0.560507    11.00000   -1.20000
AFIX   0
C25   1    0.434118    0.403989    0.548039    11.00000    0.23372    0.06001 =
         0.05912   -0.00631   -0.00482    0.00315
AFIX  43
H25   2    0.434290    0.373817    0.506095    11.00000   -1.20000
AFIX   0
C26   1    0.536085    0.441413    0.572698    11.00000    0.13812    0.06630 =
         0.05197    0.00282    0.01846    0.01344
AFIX  43
H26   2    0.605110    0.436455    0.548227    11.00000   -1.20000
AFIX   0
C27   1    0.540516    0.487142    0.633700    11.00000    0.09957    0.04965 =
         0.04905    0.01217    0.02688    0.02103
C28   1    0.647750    0.529682    0.654094    11.00000    0.07058    0.07653 =
         0.06310    0.02284    0.02311    0.01498
AFIX  43
H28   2    0.715833    0.510078    0.634036    11.00000   -1.20000
AFIX   0
C29   1    0.669181    0.592195    0.696414    11.00000    0.05299    0.11170 =
         0.07782    0.05382   -0.00090   -0.02145
AFIX  43
H29   2    0.748648    0.611574    0.700724    11.00000   -1.20000
AFIX   0
C30   1    0.585403    0.634667    0.737064    11.00000    0.07766    0.05041 =
         0.04679    0.01993   -0.01042   -0.02367
C31   1    0.611891    0.715943    0.757390    11.00000    0.14209    0.06247 =
         0.05598    0.01656   -0.02371   -0.05268
AFIX  43
H31   2    0.684875    0.738385    0.745981    11.00000   -1.20000
AFIX   0
C32   1    0.540413    0.760043    0.790669    11.00000    0.26492    0.04881 =
         0.05242   -0.00110   -0.02990   -0.04794
AFIX  43
H32   2    0.565013    0.812010    0.805050    11.00000   -1.20000
AFIX   0
C33   1    0.427132    0.732358    0.805869    11.00000    0.19352    0.04326 =
         0.06455   -0.00275    0.02562    0.02760
AFIX  43
H33   2    0.372731    0.765971    0.826714    11.00000   -1.20000
AFIX   0
C34   1    0.399238    0.654152    0.788997    11.00000    0.11701    0.04633 =
         0.05026    0.00669    0.01475    0.02029
AFIX  43
H34   2    0.325748    0.633102    0.801048    11.00000   -1.20000
AFIX   0
C35   1    0.474096    0.605784    0.755400    11.00000    0.05412    0.03367 =
         0.03804    0.00351   -0.01082    0.00084
C36   1   -0.029376    0.320303    0.724776    11.00000    0.15688    0.16425 =
         0.14657    0.02745   -0.01079   -0.00461
PART 1
C37   1    0.004612    0.481224    0.932915    21.00000    0.08923    0.08524 =
         0.16141   -0.01168    0.02066    0.01040
PART 2
C37A  1    0.017626    0.555541    0.791111   -21.00000    0.12859
PART 0
HKLF 4
 
REM  MBSN10r
REM R1 =  0.0537 for    5872 Fo > 4sig(Fo)  and  0.0577 for all    6627 data
REM    501 parameters refined using    146 restraints
 
END  
     
WGHT      0.1308      7.4180 

REM Highest difference peak  4.427,  deepest hole -1.477,  1-sigma level  0.228
Q1    1   0.0047  0.3498  0.7544  11.00000  0.05    4.43
Q2    1   0.0657  0.0972  0.9308  11.00000  0.05    3.74
Q3    1   1.0035  0.0138  1.0502  11.00000  0.05    3.17
Q4    1   0.0891  0.4495  0.5277  11.00000  0.05    1.57
Q5    1   0.0131  0.4733  0.7707  11.00000  0.05    1.28
Q6    1   0.5181  0.3484  0.8945  11.00000  0.05    1.10
Q7    1  -0.0938  0.2099  0.7684  11.00000  0.05    1.06
Q8    1   0.0208  0.5391  0.6392  11.00000  0.05    0.91
Q9    1  -0.0438  0.2530  0.8059  11.00000  0.05    0.87
Q10   1  -0.0931  0.4580  0.8752  11.00000  0.05    0.85
;

loop_
_symmetry_equiv_pos_site_id
_symmetry_equiv_pos_as_xyz
1 +X,+Y,+Z
2 -X,1/2+Y,1/2-Z
3 -X,-Y,-Z
4 +X,1/2-Y,1/2+Z

loop_
_atom_site_label
_atom_site_type_symbol
_atom_site_fract_x
_atom_site_fract_y
_atom_site_fract_z
_atom_site_U_iso_or_equiv
_atom_site_adp_type
_atom_site_occupancy
_atom_site_site_symmetry_multiplicity
_atom_site_calc_flag
_atom_site_refinement_flags
_atom_site_disorder_assembly
_atom_site_disorder_group
Au1 Au 0.26190(2) 0.40262(2) 0.82858(2) 0.03753(15) Uani 1 4 d . . .
S1 S 0.0049(3) 0.3154(2) 0.81145(19) 0.0898(8) Uani 1 4 d DU . .
S2 S 0.0104(2) 0.48117(17) 0.84348(19) 0.0828(8) Uani 1 4 d DU . .
F1 F 0.0576(11) 0.3259(8) 0.6851(6) 0.180(4) Uani 1 4 d DU . .
F2 F -0.0884(13) 0.2457(8) 0.7049(9) 0.221(6) Uani 1 4 d DU . .
F3 F -0.1131(12) 0.3754(8) 0.7063(8) 0.196(5) Uani 1 4 d DU . .
F4 F -0.042(2) 0.4148(11) 0.9587(13) 0.141(6) Uani 0.492(12) 4 d DUP A 1
F4a F -0.036(2) 0.5395(17) 0.7275(13) 0.183(9) Uani 0.508(12) 4 d DUP A 2
F5 F 0.1134(16) 0.4799(10) 0.9645(12) 0.121(5) Uani 0.492(12) 4 d DUP A 1
F5a F 0.1260(15) 0.5713(15) 0.773(2) 0.25(2) Uani 0.508(12) 4 d DP A 2
F6 F -0.0424(18) 0.5513(10) 0.9487(12) 0.141(6) Uani 0.492(12) 4 d DUP A 1
F6a F -0.0386(17) 0.6166(11) 0.8212(17) 0.182(12) Uani 0.508(12) 4 d DP A 2
O1 O 0.0852(7) 0.2488(5) 0.8243(5) 0.094(2) Uani 1 4 d U . .
O2 O -0.0979(7) 0.3069(7) 0.8452(7) 0.125(3) Uani 1 4 d U . .
O3 O -0.1119(8) 0.4770(8) 0.8315(9) 0.161(5) Uani 1 4 d U . .
O4 O 0.0898(13) 0.5450(10) 0.8292(12) 0.097(5) Uani 0.492(12) 4 d UP A 1
O4a O 0.0867(14) 0.5089(14) 0.9059(13) 0.119(7) Uani 0.508(12) 4 d UP A 2
N2 N 0.5205(5) 0.3696(3) 0.8694(3) 0.0344(11) Uani 1 4 d . . .
N5 N 0.4980(4) 0.4641(3) 0.7972(3) 0.0327(11) Uani 1 4 d . . .
N6 N 0.0766(7) 0.4009(4) 0.8191(6) 0.069(2) Uani 1 4 d U . .
C1 C 0.4372(6) 0.4125(3) 0.8337(4) 0.0311(13) Uani 1 4 d . . .
C3 C 0.6324(7) 0.3936(4) 0.8553(4) 0.0422(16) Uani 1 4 d . . .
C4 C 0.6176(6) 0.4532(5) 0.8104(4) 0.0417(15) Uani 1 4 d . . .
C6 C 0.4976(6) 0.2967(4) 0.9132(3) 0.0368(13) Uani 1 4 d . . .
C7 C 0.3999(7) 0.3102(4) 0.9608(4) 0.0468(16) Uani 1 4 d . . .
C8 C 0.2969(7) 0.2653(5) 0.9488(5) 0.060(2) Uani 1 4 d . . .
C9 C 0.2048(9) 0.2736(8) 0.9931(7) 0.087(4) Uani 1 4 d . . .
C10 C 0.2167(14) 0.3261(10) 1.0457(8) 0.106(5) Uani 1 4 d . . .
C11 C 0.3192(13) 0.3715(8) 1.0585(5) 0.084(3) Uani 1 4 d . . .
C12 C 0.4143(8) 0.3635(5) 1.0182(4) 0.056(2) Uani 1 4 d . . .
C13 C 0.5186(11) 0.4080(5) 1.0367(5) 0.065(3) Uani 1 4 d . . .
C14 C 0.6318(10) 0.3865(6) 1.0311(5) 0.067(3) Uani 1 4 d . . .
C15 C 0.6746(8) 0.3096(6) 1.0037(4) 0.061(2) Uani 1 4 d . . .
C16 C 0.7845(9) 0.2803(8) 1.0329(6) 0.089(4) Uani 1 4 d . . .
C17 C 0.8244(11) 0.2051(9) 1.0110(8) 0.103(4) Uani 1 4 d . . .
C18 C 0.7577(12) 0.1631(8) 0.9619(8) 0.100(4) Uani 1 4 d . . .
C19 C 0.6540(8) 0.1918(6) 0.9309(5) 0.065(2) Uani 1 4 d . . .
C20 C 0.6098(7) 0.2661(4) 0.9505(4) 0.0437(16) Uani 1 4 d . . .
C21 C 0.4360(6) 0.5203(4) 0.7439(3) 0.0350(13) Uani 1 4 d . . .
C22 C 0.4392(7) 0.4872(4) 0.6710(4) 0.0468(17) Uani 1 4 d . . .
C23 C 0.3385(10) 0.4483(5) 0.6428(5) 0.069(3) Uani 1 4 d . . .
C24 C 0.3314(19) 0.4072(7) 0.5800(7) 0.104(5) Uani 1 4 d . . .
C25 C 0.434(3) 0.4040(7) 0.5480(8) 0.119(8) Uani 1 4 d . . .
C26 C 0.5361(13) 0.4414(7) 0.5727(5) 0.085(3) Uani 1 4 d . . .
C27 C 0.5405(10) 0.4871(5) 0.6337(4) 0.065(2) Uani 1 4 d . . .
C28 C 0.6478(9) 0.5297(7) 0.6541(5) 0.069(2) Uani 1 4 d . . .
C29 C 0.6692(10) 0.5922(7) 0.6964(6) 0.081(4) Uani 1 4 d . . .
C30 C 0.5854(9) 0.6347(5) 0.7371(4) 0.059(2) Uani 1 4 d . . .
C31 C 0.6119(13) 0.7159(7) 0.7574(6) 0.089(4) Uani 1 4 d . . .
C32 C 0.540(2) 0.7600(7) 0.7907(6) 0.125(7) Uani 1 4 d . . .
C33 C 0.4271(17) 0.7324(6) 0.8059(6) 0.100(5) Uani 1 4 d . . .
C34 C 0.3992(11) 0.6542(5) 0.7890(4) 0.071(3) Uani 1 4 d . . .
C35 C 0.4741(7) 0.6058(4) 0.7554(4) 0.0429(17) Uani 1 4 d . . .
C36 C -0.0294(16) 0.3203(11) 0.7248(8) 0.158(5) Uani 1 4 d DU . .
C37 C 0.0046(19) 0.4812(11) 0.9329(16) 0.111(5) Uani 0.492(12) 4 d DUP A 1
C37a C 0.018(2) 0.5555(12) 0.7911(12) 0.129(11) Uiso 0.508(12) 4 d DP A 2
H3 H 0.70605 0.37151 0.87427 0.0506 Uiso 1 4 calc R . .
H4 H 0.6785 0.48266 0.79104 0.0501 Uiso 1 4 calc R . .
H6 H 0.46796 0.25435 0.87929 0.0441 Uiso 1 4 calc R . .
H8 H 0.28831 0.229 0.91069 0.0724 Uiso 1 4 calc R . .
H9 H 0.13484 0.24206 0.98569 0.1045 Uiso 1 4 calc R . .
H10 H 0.1538 0.33256 1.07479 0.1274 Uiso 1 4 calc R . .
H11 H 0.3243 0.40899 1.09576 0.1013 Uiso 1 4 calc R . .
H13 H 0.5072 0.45945 1.05541 0.0779 Uiso 1 4 calc R . .
H14 H 0.69127 0.4244 1.04623 0.0805 Uiso 1 4 calc R . .
H16 H 0.8319 0.31041 1.06709 0.1067 Uiso 1 4 calc R . .
H17 H 0.8983 0.1844 1.03101 0.1232 Uiso 1 4 calc R . .
H18 H 0.7842 0.11214 0.94877 0.1204 Uiso 1 4 calc R . .
H19 H 0.61013 0.16148 0.89542 0.0785 Uiso 1 4 calc R . .
H21 H 0.35018 0.51895 0.753 0.0420 Uiso 1 4 calc R . .
H23 H 0.2699 0.44971 0.66791 0.0829 Uiso 1 4 calc R . .
H24 H 0.25981 0.38288 0.56051 0.1252 Uiso 1 4 calc R . .
H25 H 0.43429 0.37382 0.50609 0.1426 Uiso 1 4 calc R . .
H26 H 0.60511 0.43646 0.54823 0.1018 Uiso 1 4 calc R . .
H28 H 0.71583 0.51008 0.63404 0.0828 Uiso 1 4 calc R . .
H29 H 0.74865 0.61157 0.70072 0.0976 Uiso 1 4 calc R . .
H31 H 0.68487 0.73839 0.74598 0.1068 Uiso 1 4 calc R . .
H32 H 0.56501 0.81201 0.80505 0.1499 Uiso 1 4 calc R . .
H33 H 0.37273 0.76597 0.82671 0.1195 Uiso 1 4 calc R . .
H34 H 0.32575 0.6331 0.80105 0.0849 Uiso 1 4 calc R . .

loop_
_atom_site_aniso_label
_atom_site_aniso_U_11
_atom_site_aniso_U_22
_atom_site_aniso_U_33
_atom_site_aniso_U_12
_atom_site_aniso_U_13
_atom_site_aniso_U_23
Au1 0.0274(2) 0.0359(2) 0.0487(2) -0.00091(8) 0.00050(13) 0.00452(9)
S1 0.0571(14) 0.0877(18) 0.122(2) -0.0120(13) -0.0031(14) 0.0123(16)
S2 0.0362(11) 0.0724(15) 0.139(2) 0.0047(10) 0.0037(13) -0.0060(15)
F1 0.218(10) 0.186(10) 0.137(7) -0.041(8) 0.019(7) -0.009(7)
F2 0.213(12) 0.185(9) 0.252(13) -0.043(8) -0.051(10) -0.030(8)
F3 0.195(10) 0.167(8) 0.208(11) 0.000(7) -0.073(8) 0.025(8)
F4 0.152(14) 0.117(9) 0.156(13) -0.027(8) 0.031(10) -0.014(7)
F4a 0.201(17) 0.180(16) 0.171(15) 0.001(14) 0.042(13) -0.020(13)
F5 0.106(8) 0.081(9) 0.174(12) 0.019(6) 0.004(7) -0.027(8)
F5a 0.071(11) 0.20(2) 0.48(5) 0.045(12) 0.077(19) 0.23(3)
F6 0.146(13) 0.099(8) 0.182(13) 0.042(8) 0.029(10) -0.018(8)
F6a 0.093(12) 0.093(10) 0.36(4) 0.041(10) 0.020(17) -0.047(17)
O1 0.072(4) 0.100(5) 0.108(6) 0.013(4) -0.008(4) -0.004(4)
O2 0.060(4) 0.133(7) 0.186(9) -0.032(4) 0.038(5) -0.013(6)
O3 0.047(4) 0.136(8) 0.297(13) 0.008(4) -0.003(5) -0.044(8)
O4 0.047(6) 0.073(7) 0.169(14) 0.013(5) -0.006(7) 0.019(7)
O4a 0.046(7) 0.160(16) 0.149(11) -0.005(8) 0.009(7) -0.050(11)
N2 0.037(3) 0.035(3) 0.030(2) 0.000(2) -0.001(2) 0.014(2)
N5 0.029(3) 0.030(2) 0.038(3) -0.000(2) -0.002(2) 0.001(2)
N6 0.026(3) 0.075(4) 0.105(6) 0.000(2) 0.000(4) 0.011(3)
C1 0.031(3) 0.029(3) 0.033(3) 0.003(2) -0.001(3) -0.002(2)
C3 0.033(4) 0.048(4) 0.046(4) 0.001(3) -0.000(3) 0.010(3)
C4 0.030(3) 0.052(4) 0.043(3) -0.001(3) 0.003(3) 0.011(3)
C6 0.044(3) 0.025(3) 0.040(3) -0.001(3) 0.000(3) 0.011(2)
C7 0.055(4) 0.042(4) 0.045(4) 0.005(3) 0.009(3) 0.016(3)
C8 0.047(4) 0.063(5) 0.072(5) 0.003(4) 0.009(4) 0.027(4)
C9 0.060(6) 0.104(9) 0.102(8) 0.003(5) 0.026(6) 0.054(7)
C10 0.103(10) 0.128(11) 0.095(9) 0.042(9) 0.055(8) 0.045(9)
C11 0.118(10) 0.082(7) 0.058(6) 0.032(7) 0.036(6) 0.012(5)
C12 0.073(5) 0.054(5) 0.043(4) 0.018(4) 0.008(4) 0.008(3)
C13 0.095(8) 0.056(5) 0.043(5) 0.002(4) 0.003(5) -0.005(3)
C14 0.087(7) 0.061(5) 0.048(5) -0.023(5) -0.022(4) 0.009(4)
C15 0.055(5) 0.072(5) 0.052(4) -0.001(4) -0.017(4) 0.029(4)
C16 0.059(6) 0.109(9) 0.092(7) -0.005(6) -0.028(5) 0.044(7)
C17 0.064(7) 0.121(11) 0.118(10) 0.028(7) -0.018(7) 0.043(8)
C18 0.088(8) 0.090(8) 0.123(10) 0.053(7) 0.016(8) 0.031(8)
C19 0.061(5) 0.059(5) 0.077(6) 0.017(4) 0.010(4) 0.020(4)
C20 0.044(4) 0.040(4) 0.047(4) 0.008(3) 0.004(3) 0.013(3)
C21 0.034(3) 0.033(3) 0.036(3) -0.002(3) -0.006(2) 0.006(2)
C22 0.067(5) 0.029(3) 0.042(4) 0.009(3) -0.007(3) 0.004(3)
C23 0.095(7) 0.047(4) 0.060(5) -0.014(4) -0.024(5) 0.007(4)
C24 0.176(17) 0.074(8) 0.056(7) -0.033(8) -0.028(9) -0.006(5)
C25 0.23(3) 0.060(8) 0.059(8) 0.003(9) -0.005(11) -0.006(5)
C26 0.138(11) 0.066(6) 0.052(5) 0.013(7) 0.018(6) 0.003(5)
C27 0.100(7) 0.050(4) 0.049(4) 0.021(5) 0.027(5) 0.012(4)
C28 0.071(6) 0.077(6) 0.063(5) 0.015(5) 0.023(5) 0.023(5)
C29 0.053(6) 0.112(10) 0.078(7) -0.021(5) -0.001(5) 0.054(6)
C30 0.078(6) 0.050(4) 0.047(4) -0.024(4) -0.010(4) 0.020(3)
C31 0.142(11) 0.062(6) 0.056(5) -0.053(7) -0.024(6) 0.017(5)
C32 0.26(2) 0.049(6) 0.052(6) -0.048(10) -0.030(9) -0.001(5)
C33 0.194(15) 0.043(5) 0.065(6) 0.028(7) 0.026(8) -0.003(4)
C34 0.117(8) 0.046(4) 0.050(4) 0.020(5) 0.015(5) 0.007(4)
C35 0.054(5) 0.034(3) 0.038(4) 0.001(3) -0.011(3) 0.004(2)
C36 0.157(10) 0.164(9) 0.147(7) -0.005(7) -0.011(6) 0.027(6)
C37 0.089(9) 0.085(8) 0.161(8) 0.010(6) 0.021(6) -0.012(6)

loop_
_atom_type_symbol
_atom_type_description
_atom_type_scat_dispersion_real
_atom_type_scat_dispersion_imag
_atom_type_scat_source
C C 0.0033 0.0016
;
International Tables for Crystallography
(Vol. C, Tables 4.2.6.8 and 6.1.1.4)
;
H H 0.0000 0.0000
;
International Tables for Crystallography
(Vol. C, Table 6.1.1.4)
;
Au Au -2.0133 8.8022
;
International Tables for Crystallography
(Vol. C, Tables 4.2.6.8 and 6.1.1.4)
;
F F 0.0171 0.0103
;
International Tables for Crystallography
(Vol. C, Tables 4.2.6.8 and 6.1.1.4)
;
N N 0.0061 0.0033
;
International Tables for Crystallography
(Vol. C, Tables 4.2.6.8 and 6.1.1.4)
;
O O 0.0106 0.0060
;
International Tables for Crystallography
(Vol. C, Tables 4.2.6.8 and 6.1.1.4)
;
S S 0.1246 0.1234
;
International Tables for Crystallography
(Vol. C, Tables 4.2.6.8 and 6.1.1.4)
;

loop_
_geom_angle_atom_site_label_1
_geom_angle_atom_site_label_2
_geom_angle_atom_site_label_3
_geom_angle
_geom_angle_publ_flag
N6 Au1 C1 175.4(3) yes
O1 S1 O2 112.3(6) yes
O1 S1 N6 111.5(5) yes
O1 S1 C36 106.8(7) yes
O2 S1 N6 118.2(6) yes
O2 S1 C36 110.1(8) yes
N6 S1 C36 96.3(8) yes
O3 S2 O4 129.6(9) yes
O3 S2 O4a 130.2(11) yes
O3 S2 N6 112.8(7) yes
O3 S2 C37 91.9(10) yes
O3 S2 C37a 92.6(10) yes
O4 S2 N6 104.6(8) yes
O4 S2 C37 105.8(11) yes
O4a S2 N6 104.2(9) yes
O4a S2 C37a 101.4(12) yes
N6 S2 C37 110.3(8) yes
N6 S2 C37a 114.4(9) yes
C1 N2 C3 111.0(5) yes
C1 N2 C6 125.0(5) yes
C3 N2 C6 123.5(5) yes
C1 N5 C4 111.3(5) yes
C1 N5 C21 121.9(5) yes
C4 N5 C21 126.5(5) yes
Au1 N6 S1 120.0(4) yes
Au1 N6 S2 116.5(4) yes
S1 N6 S2 120.8(6) yes
Au1 C1 N2 129.6(5) yes
Au1 C1 N5 125.9(5) yes
N2 C1 N5 104.4(6) yes
N2 C3 C4 106.8(6) yes
N5 C4 C3 106.5(6) yes
N2 C6 C7 112.5(5) yes
N2 C6 C20 111.2(5) yes
C7 C6 C20 113.6(6) yes
C6 C7 C8 117.8(7) yes
C6 C7 C12 121.8(7) yes
C8 C7 C12 120.4(8) yes
C7 C8 C9 120.1(9) yes
C8 C9 C10 119.4(11) yes
C9 C10 C11 121.3(14) yes
C10 C11 C12 121.6(11) yes
C7 C12 C11 117.1(8) yes
C7 C12 C13 124.2(8) yes
C11 C12 C13 118.6(8) yes
C12 C13 C14 127.9(8) yes
C13 C14 C15 127.1(9) yes
C14 C15 C16 117.9(9) yes
C14 C15 C20 122.9(8) yes
C16 C15 C20 119.1(9) yes
C15 C16 C17 119.3(10) yes
C16 C17 C18 120.2(11) yes
C17 C18 C19 121.5(12) yes
C18 C19 C20 121.0(10) yes
C6 C20 C15 121.9(7) yes
C6 C20 C19 119.2(7) yes
C15 C20 C19 118.9(7) yes
N5 C21 C22 110.1(5) yes
N5 C21 C35 113.0(5) yes
C22 C21 C35 117.0(6) yes
C21 C22 C23 116.5(7) yes
C21 C22 C27 124.4(7) yes
C23 C22 C27 118.8(7) yes
C22 C23 C24 123.8(12) yes
C23 C24 C25 115.5(16) yes
C24 C25 C26 123.7(13) yes
C25 C26 C27 120.6(14) yes
C22 C27 C26 117.4(10) yes
C22 C27 C28 124.8(8) yes
C26 C27 C28 117.8(10) yes
C27 C28 C29 131.3(10) yes
C28 C29 C30 128.1(10) yes
C29 C30 C31 118.5(10) yes
C29 C30 C35 126.4(8) yes
C31 C30 C35 115.0(9) yes
C30 C31 C32 123.2(13) yes
C31 C32 C33 121.7(12) yes
C32 C33 C34 117.0(13) yes
C33 C34 C35 122.4(12) yes
C21 C35 C30 122.4(7) yes
C21 C35 C34 116.9(7) yes
C30 C35 C34 120.6(7) yes
S1 C36 F1 117.9(12) yes
S1 C36 F2 105.9(12) yes
S1 C36 F3 112.7(12) yes
F1 C36 F2 105.2(14) yes
F1 C36 F3 110.2(14) yes
F2 C36 F3 103.5(13) yes
S2 C37 F4 114.6(18) yes
S2 C37 F5 109.6(19) yes
S2 C37 F6 106.2(18) yes
F4 C37 F5 101(2) yes
F4 C37 F6 118(2) yes
F5 C37 F6 106.5(19) yes
S2 C37a F4a 111.4(18) yes
S2 C37a F5a 114.9(19) yes
S2 C37a F6a 105.6(19) yes
F4a C37a F5a 99(3) yes
F4a C37a F6a 110(2) yes
F5a C37a F6a 116(2) yes
N2 C3 H3 126.583 no
C4 C3 H3 126.593 no
N5 C4 H4 126.760 no
C3 C4 H4 126.763 no
N2 C6 H6 106.303 no
C7 C6 H6 106.300 no
C20 C6 H6 106.293 no
C7 C8 H8 119.960 no
C9 C8 H8 119.949 no
C8 C9 H9 120.304 no
C10 C9 H9 120.290 no
C9 C10 H10 119.344 no
C11 C10 H10 119.357 no
C10 C11 H11 119.211 no
C12 C11 H11 119.211 no
C12 C13 H13 116.057 no
C14 C13 H13 116.058 no
C13 C14 H14 116.431 no
C15 C14 H14 116.430 no
C15 C16 H16 120.372 no
C17 C16 H16 120.365 no
C16 C17 H17 119.914 no
C18 C17 H17 119.916 no
C17 C18 H18 119.276 no
C19 C18 H18 119.267 no
C18 C19 H19 119.517 no
C20 C19 H19 119.500 no
N5 C21 H21 105.199 no
C22 C21 H21 105.204 no
C35 C21 H21 105.209 no
C22 C23 H23 118.121 no
C24 C23 H23 118.107 no
C23 C24 H24 122.257 no
C25 C24 H24 122.271 no
C24 C25 H25 118.156 no
C26 C25 H25 118.161 no
C25 C26 H26 119.720 no
C27 C26 H26 119.712 no
C27 C28 H28 114.348 no
C29 C28 H28 114.337 no
C28 C29 H29 115.941 no
C30 C29 H29 115.940 no
C30 C31 H31 118.404 no
C32 C31 H31 118.392 no
C31 C32 H32 119.169 no
C33 C32 H32 119.167 no
C32 C33 H33 121.497 no
C34 C33 H33 121.493 no
C33 C34 H34 118.814 no
C35 C34 H34 118.813 no

loop_
_geom_bond_atom_site_label_1
_geom_bond_atom_site_label_2
_geom_bond_distance
_geom_bond_publ_flag
Au1 N6 2.081(8) yes
Au1 C1 1.977(7) yes
S1 O1 1.447(9) yes
S1 O2 1.388(11) yes
S1 N6 1.650(8) yes
S1 C36 1.669(15) yes
S2 O3 1.378(9) yes
S2 O4 1.441(17) yes
S2 O4a 1.48(2) yes
S2 N6 1.633(9) yes
S2 C37 1.72(3) yes
S2 C37a 1.61(2) yes
F1 C36 1.30(2) yes
F2 C36 1.45(2) yes
F3 C36 1.35(2) yes
F4 C37 1.35(3) yes
F4a C37a 1.34(3) yes
F5 C37 1.31(3) yes
F5a C37a 1.33(3) yes
F6 C37 1.34(3) yes
F6a C37a 1.36(3) yes
N2 C1 1.323(8) yes
N2 C3 1.375(9) yes
N2 C6 1.522(8) yes
N5 C1 1.343(8) yes
N5 C4 1.362(8) yes
N5 C21 1.511(8) yes
C3 C4 1.322(10) yes
C6 C7 1.513(10) yes
C6 C20 1.484(9) yes
C7 C8 1.386(11) yes
C7 C12 1.414(11) yes
C8 C9 1.409(15) yes
C9 C10 1.34(2) yes
C10 C11 1.39(2) yes
C11 C12 1.387(16) yes
C12 C13 1.411(14) yes
C13 C14 1.342(17) yes
C14 C15 1.494(13) yes
C15 C16 1.400(13) yes
C15 C20 1.402(11) yes
C16 C17 1.42(2) yes
C17 C18 1.347(19) yes
C18 C19 1.348(16) yes
C19 C20 1.409(12) yes
C21 C22 1.507(9) yes
C21 C35 1.512(9) yes
C22 C23 1.376(12) yes
C22 C27 1.404(13) yes
C23 C24 1.381(16) yes
C24 C25 1.36(3) yes
C25 C26 1.36(3) yes
C26 C27 1.395(13) yes
C27 C28 1.427(15) yes
C28 C29 1.335(16) yes
C29 C30 1.466(15) yes
C30 C31 1.445(14) yes
C30 C35 1.421(13) yes
C31 C32 1.31(2) yes
C32 C33 1.42(3) yes
C33 C34 1.384(14) yes
C34 C35 1.376(13) yes
C3 H3 0.950 no
C4 H4 0.950 no
C6 H6 1.000 no
C8 H8 0.950 no
C9 H9 0.950 no
C10 H10 0.950 no
C11 H11 0.950 no
C13 H13 0.950 no
C14 H14 0.950 no
C16 H16 0.950 no
C17 H17 0.950 no
C18 H18 0.950 no
C19 H19 0.950 no
C21 H21 1.000 no
C23 H23 0.950 no
C24 H24 0.950 no
C25 H25 0.950 no
C26 H26 0.950 no
C28 H28 0.950 no
C29 H29 0.950 no
C31 H31 0.950 no
C32 H32 0.950 no
C33 H33 0.950 no
C34 H34 0.950 no

loop_
_geom_contact_atom_site_label_1
_geom_contact_atom_site_label_2
_geom_contact_distance
_geom_contact_publ_flag
_geom_contact_site_symmetry_2
Au1 F5 3.48(2) no .
Au1 F5a 3.35(3) no .
Au1 O1 3.263(9) no .
Au1 O4 3.084(16) no .
Au1 O4a 3.14(2) no .
Au1 C6 3.470(6) no .
Au1 C7 3.239(7) no .
Au1 C8 3.258(9) no .
Au1 C21 3.318(7) no .
S1 F4 3.36(2) no .
S1 O3 3.061(13) no .
S2 F3 3.361(14) no .
S2 O2 3.178(11) no .
S2 C36 3.534(17) no .
F1 O1 2.952(15) no .
F1 N6 2.848(17) no .
F2 O1 2.863(18) no .
F2 O2 2.89(2) no .
F3 F4a 2.91(3) no .
F3 O2 2.888(19) no .
F3 O3 2.94(2) no .
F3 N6 2.922(16) no .
F4 O2 2.85(2) no .
F4 O3 2.70(3) no .
F4 N6 3.11(3) no .
F4 C10 3.55(3) no .
F4a O3 2.48(3) no .
F4a O4a 3.60(3) no .
F4a N6 3.12(3) no .
F5 O3 3.42(2) no .
F5 O4 2.80(3) no .
F5 N6 3.08(2) no .
F5 C10 3.18(2) no .
F5 C11 3.34(2) no .
F5a O3 3.40(3) no .
F5a O4a 2.83(5) no .
F5a N6 3.07(3) no .
F5a C34 3.37(2) no .
F6 O3 2.62(3) no .
F6 O4 2.85(3) no .
F6a O3 2.50(2) no .
F6a O4a 2.73(3) no .
O1 C8 3.221(12) no .
O1 C9 3.406(15) no .
O2 O3 2.876(17) no .
O2 C37 3.52(2) no .
O3 C36 3.51(2) no .
N2 C8 3.534(10) no .
N2 C12 3.195(10) no .
N2 C13 3.268(10) no .
N2 C14 3.238(10) no .
N2 C15 3.128(9) no .
N2 C19 3.502(11) no .
N2 C21 3.558(8) no .
N5 C6 3.587(8) no .
N5 C23 3.320(10) no .
N5 C27 3.234(10) no .
N5 C28 3.530(12) no .
N5 C29 3.579(13) no .
N5 C30 3.279(10) no .
N5 C34 3.384(10) no .
C1 C7 3.043(10) no .
C1 C22 3.361(10) no .
C3 C14 3.367(12) no .
C3 C15 3.166(11) no .
C3 C20 2.841(10) no .
C4 C22 3.235(10) no .
C4 C27 3.457(11) no .
C4 C28 3.303(12) no .
C4 C29 3.287(14) no .
C4 C30 3.365(11) no .
C4 C35 3.161(10) no .
C6 C13 3.006(11) no .
C6 C14 3.002(11) no .
C7 C10 2.760(18) no .
C7 C14 3.103(13) no .
C7 C15 3.129(11) no .
C7 C19 3.582(12) no .
C8 C11 2.749(15) no .
C8 C20 3.527(11) no .
C9 C12 2.808(14) no .
C12 C15 3.111(13) no .
C12 C20 3.126(12) no .
C13 C20 3.132(12) no .
C15 C18 2.781(17) no .
C16 C19 2.765(15) no .
C17 C20 2.778(14) no .
C21 C28 3.078(13) no .
C21 C29 3.110(13) no .
C22 C25 2.734(16) no .
C22 C29 3.137(14) no .
C22 C30 3.174(11) no .
C23 C26 2.712(18) no .
C24 C27 2.82(2) no .
C27 C30 3.184(12) no .
C27 C35 3.210(11) no .
C28 C35 3.157(13) no .
C30 C33 2.841(17) no .
C31 C34 2.735(18) no .
C32 C35 2.767(14) no .
F1 F6a 3.53(2) no 2_546
F2 F5a 3.00(3) no 2_546
F2 F6a 2.67(2) no 2_546
F2 O4 3.44(2) no 2_546
F2 C16 3.49(2) no 4_454
F2 C37a 3.30(2) no 2_546
F4 F4 3.37(3) no 3_567
F4 F5 2.48(3) no 3_567
F4 F6 2.01(3) no 3_567
F4 C16 3.39(3) no 1_455
F4 C37 2.72(3) no 3_567
F4a C29 3.44(3) no 1_455
F5 F4 2.48(3) no 3_567
F5 F5 3.08(3) no 3_567
F5 F6 1.98(3) no 3_567
F5 C37 2.56(4) no 3_567
F5a F2 3.00(3) no 2_556
F6 F4 2.01(3) no 3_567
F6 F5 1.98(3) no 3_567
F6 F6 2.72(3) no 3_567
F6 C10 2.86(2) no 3_567
F6 C11 3.37(2) no 3_567
F6 C37 2.33(4) no 3_567
F6a F1 3.53(2) no 2_556
F6a F2 2.67(2) no 2_556
F6a O1 3.56(3) no 2_556
F6a C10 3.53(3) no 3_567
O1 F6a 3.56(3) no 2_546
O2 C3 3.396(12) no 1_455
O3 C3 3.279(13) no 1_455
O3 C4 3.066(11) no 1_455
O4 F2 3.44(2) no 2_556
N2 C32 3.586(13) no 2_646
C1 C32 3.525(14) no 2_646
C3 O2 3.396(12) no 1_655
C3 O3 3.279(13) no 1_655
C4 O3 3.066(11) no 1_655
C10 F6 2.86(2) no 3_567
C10 F6a 3.53(3) no 3_567
C11 F6 3.37(2) no 3_567
C13 C13 3.408(12) no 3_667
C13 C34 3.534(12) no 3_667
C14 C34 3.561(13) no 3_667
C16 F2 3.49(2) no 4_655
C16 F4 3.39(3) no 1_655
C25 C26 3.517(18) no 3_666
C26 C25 3.517(18) no 3_666
C26 C26 3.444(15) no 3_666
C29 F4a 3.44(3) no 1_655
C32 N2 3.586(13) no 2_656
C32 C1 3.525(14) no 2_656
C34 C13 3.534(12) no 3_667
C34 C14 3.561(13) no 3_667
C37 F4 2.72(3) no 3_567
C37 F5 2.56(4) no 3_567
C37 F6 2.33(4) no 3_567
C37 C37 2.66(4) no 3_567
C37a F2 3.30(2) no 2_556
Au1 H6 3.4836 no .
Au1 H8 3.3168 no .
Au1 H21 2.6816 no .
Au1 H23 3.1853 no .
F1 H23 3.2144 no .
F1 H24 3.5849 no .
F4 H9 3.5347 no .
F4 H10 3.2848 no .
F5 H10 3.2589 no .
F5 H11 3.4997 no .
F5a H21 2.7375 no .
F5a H23 3.3862 no .
F5a H34 2.4934 no .
O1 H8 2.7151 no .
O1 H9 3.0890 no .
O4 H21 3.4307 no .
O4 H34 3.1379 no .
N2 H4 3.0910 no .
N5 H3 3.0743 no .
N5 H23 3.4028 no .
N5 H34 3.4481 no .
C1 H3 3.1348 no .
C1 H4 3.1457 no .
C1 H6 2.8115 no .
C1 H21 2.5029 no .
C1 H23 3.5880 no .
C3 H6 3.0495 no .
C4 H21 3.3007 no .
C6 H3 2.8294 no .
C6 H8 2.6175 no .
C6 H19 2.6436 no .
C7 H9 3.2791 no .
C7 H11 3.2530 no .
C7 H13 3.2601 no .
C8 H6 2.4542 no .
C8 H10 3.2313 no .
C9 H11 3.2186 no .
C10 H8 3.2242 no .
C11 H9 3.2329 no .
C11 H13 2.5914 no .
C12 H6 3.3331 no .
C12 H8 3.2875 no .
C12 H10 3.2693 no .
C12 H14 3.2836 no .
C13 H11 2.5603 no .
C14 H3 3.2026 no .
C14 H16 2.6292 no .
C15 H3 2.7407 no .
C15 H6 3.3020 no .
C15 H13 3.3557 no .
C15 H17 3.2902 no .
C15 H19 3.2778 no .
C16 H3 3.4416 no .
C16 H14 2.6645 no .
C16 H18 3.2555 no .
C17 H19 3.2016 no .
C18 H16 3.2518 no .
C19 H3 3.2840 no .
C19 H6 2.4681 no .
C19 H17 3.2043 no .
C20 H3 2.5991 no .
C20 H14 3.3131 no .
C20 H16 3.2781 no .
C20 H18 3.2545 no .
C21 H4 2.8676 no .
C21 H23 2.5524 no .
C21 H34 2.5702 no .
C22 H4 3.3743 no .
C22 H24 3.2904 no .
C22 H26 3.2546 no .
C22 H28 3.2873 no .
C23 H21 2.4143 no .
C23 H25 3.1815 no .
C24 H26 3.2408 no .
C25 H23 3.1783 no .
C26 H24 3.2554 no .
C26 H28 2.5235 no .
C27 H4 3.2557 no .
C27 H21 3.3242 no .
C27 H23 3.2446 no .
C27 H25 3.2366 no .
C27 H29 3.3110 no .
C28 H4 2.7282 no .
C28 H26 2.5709 no .
C29 H4 2.5789 no .
C29 H31 2.6361 no .
C30 H4 2.9159 no .
C30 H21 3.3285 no .
C30 H28 3.3170 no .
C30 H32 3.2719 no .
C30 H34 3.2813 no .
C31 H29 2.6382 no .
C31 H33 3.2300 no .
C32 H34 3.2490 no .
C33 H31 3.2274 no .
C34 H21 2.4252 no .
C34 H32 3.2457 no .
C35 H4 3.1258 no .
C35 H29 3.3642 no .
C35 H31 3.2780 no .
C35 H33 3.2761 no .
H3 H4 2.4569 no .
H3 H6 3.3402 no .
H3 H14 3.4289 no .
H4 H28 3.1085 no .
H4 H29 2.9292 no .
H6 H8 2.2098 no .
H6 H19 2.2391 no .
H8 H9 2.3627 no .
H9 H10 2.2809 no .
H10 H11 2.3164 no .
H11 H13 2.4247 no .
H13 H14 2.1817 no .
H14 H16 2.4965 no .
H16 H17 2.3730 no .
H17 H18 2.2856 no .
H18 H19 2.2811 no .
H21 H23 2.1323 no .
H21 H34 2.1583 no .
H23 H24 2.3362 no .
H24 H25 2.3184 no .
H25 H26 2.2752 no .
H26 H28 2.3235 no .
H28 H29 2.1426 no .
H29 H31 2.4372 no .
H31 H32 2.2211 no .
H32 H33 2.3767 no .
H33 H34 2.3386 no .
Au1 H31 3.1930 no 2_646
F1 H17 3.3081 no 4_454
F1 H31 3.4078 no 2_646
F2 H16 2.8640 no 4_454
F2 H17 3.5196 no 4_454
F2 H33 3.2250 no 2_546
F2 H34 3.2732 no 2_546
F3 H4 3.4846 no 1_455
F3 H17 3.5171 no 4_454
F3 H28 3.2029 no 1_455
F3 H33 3.4663 no 2_546
F4 H3 3.2155 no 1_455
F4 H14 3.5854 no 1_455
F4 H16 3.1591 no 1_455
F4a H28 3.2107 no 1_455
F4a H29 2.7170 no 1_455
F5 H14 2.7532 no 3_667
F6 H10 2.3434 no 3_567
F6 H11 3.2808 no 3_567
F6 H16 3.3591 no 3_667
F6a H10 2.6227 no 3_567
F6a H16 3.2497 no 3_667
F6a H29 3.1662 no 1_455
O1 H29 3.0402 no 2_646
O1 H31 3.0389 no 2_646
O2 H3 2.5720 no 1_455
O3 H3 2.8913 no 1_455
O3 H4 2.4188 no 1_455
O3 H11 3.4646 no 3_567
O4 H14 3.3042 no 3_667
O4 H16 3.2092 no 3_667
O4a H14 2.8167 no 3_667
O4a H16 3.2034 no 3_667
N2 H13 3.2441 no 3_667
N2 H32 3.5221 no 2_646
N5 H11 3.4627 no 3_667
N5 H13 3.1063 no 3_667
N5 H32 3.2580 no 2_646
C1 H13 3.0470 no 3_667
C1 H31 3.5213 no 2_646
C1 H32 3.1462 no 2_646
C3 H11 3.4728 no 3_667
C3 H13 3.4680 no 3_667
C4 H11 2.9677 no 3_667
C4 H13 3.3816 no 3_667
C6 H25 3.4850 no 4_555
C7 H25 3.2283 no 4_555
C8 H24 3.3369 no 4_555
C8 H25 2.9600 no 4_555
C9 H24 2.9708 no 4_555
C9 H25 3.5766 no 4_555
C10 H24 3.5576 no 4_555
C12 H13 3.4472 no 3_667
C13 H13 2.8401 no 3_667
C13 H34 3.4875 no 3_667
C14 H13 3.3787 no 3_667
C14 H34 3.2197 no 3_667
C15 H33 3.5744 no 3_667
C16 H33 3.4474 no 3_667
C17 H26 3.5551 no 4_555
C18 H26 3.0071 no 4_555
C19 H25 3.1802 no 4_555
C19 H26 3.1996 no 4_555
C20 H25 3.3160 no 4_555
C21 H19 3.5727 no 2_656
C22 H19 3.2222 no 2_656
C22 H32 2.9845 no 2_646
C23 H18 3.4815 no 2_656
C23 H32 2.6888 no 2_646
C24 H32 2.8768 no 2_646
C25 H26 3.2619 no 3_666
C25 H32 3.2088 no 2_646
C26 H25 3.4850 no 3_666
C26 H26 3.3778 no 3_666
C26 H32 3.4679 no 2_646
C27 H19 3.4088 no 2_656
C27 H25 3.5857 no 3_666
C27 H32 3.4264 no 2_646
C28 H25 3.5140 no 3_666
C29 H6 3.3920 no 2_656
C29 H8 3.1493 no 2_656
C30 H6 3.0197 no 2_656
C30 H11 3.3454 no 3_667
C30 H19 3.2290 no 2_656
C31 H6 2.7607 no 2_656
C31 H8 3.5156 no 2_656
C31 H11 3.5282 no 3_667
C32 H6 3.2468 no 2_656
C34 H19 3.5234 no 2_656
C35 H11 3.4796 no 3_667
C35 H19 3.0965 no 2_656
C37a H29 3.4760 no 1_455
H3 F4 3.2155 no 1_655
H3 O2 2.5720 no 1_655
H3 O3 2.8913 no 1_655
H4 F3 3.4846 no 1_655
H4 O3 2.4188 no 1_655
H4 H11 2.8340 no 3_667
H6 C29 3.3920 no 2_646
H6 C30 3.0197 no 2_646
H6 C31 2.7607 no 2_646
H6 C32 3.2468 no 2_646
H6 H25 3.2956 no 4_555
H6 H31 2.8286 no 2_646
H8 C29 3.1493 no 2_646
H8 C31 3.5156 no 2_646
H8 H24 3.4707 no 4_555
H8 H25 2.9090 no 4_555
H8 H29 2.9075 no 2_646
H8 H31 3.0467 no 2_646
H9 H17 3.0425 no 1_455
H9 H24 2.8407 no 4_555
H10 F6 2.3434 no 3_567
H10 F6a 2.6227 no 3_567
H11 F6 3.2808 no 3_567
H11 O3 3.4646 no 3_567
H11 N5 3.4627 no 3_667
H11 C3 3.4728 no 3_667
H11 C4 2.9677 no 3_667
H11 C30 3.3454 no 3_667
H11 C31 3.5282 no 3_667
H11 C35 3.4796 no 3_667
H11 H4 2.8340 no 3_667
H13 N2 3.2441 no 3_667
H13 N5 3.1063 no 3_667
H13 C1 3.0470 no 3_667
H13 C3 3.4680 no 3_667
H13 C4 3.3816 no 3_667
H13 C12 3.4472 no 3_667
H13 C13 2.8401 no 3_667
H13 C14 3.3787 no 3_667
H13 H13 2.5142 no 3_667
H13 H14 3.4323 no 3_667
H13 H34 3.5400 no 3_667
H14 F4 3.5854 no 1_655
H14 F5 2.7532 no 3_667
H14 O4 3.3042 no 3_667
H14 O4a 2.8167 no 3_667
H14 H13 3.4323 no 3_667
H14 H34 3.1024 no 3_667
H16 F2 2.8640 no 4_655
H16 F4 3.1591 no 1_655
H16 F6 3.3591 no 3_667
H16 F6a 3.2497 no 3_667
H16 O4 3.2092 no 3_667
H16 O4a 3.2034 no 3_667
H16 H33 3.4656 no 3_667
H16 H34 3.3609 no 3_667
H17 F1 3.3081 no 4_655
H17 F2 3.5196 no 4_655
H17 F3 3.5171 no 4_655
H17 H9 3.0425 no 1_655
H18 C23 3.4815 no 2_646
H18 H23 3.5449 no 2_646
H18 H26 3.0184 no 4_555
H19 C21 3.5727 no 2_646
H19 C22 3.2222 no 2_646
H19 C27 3.4088 no 2_646
H19 C30 3.2290 no 2_646
H19 C34 3.5234 no 2_646
H19 C35 3.0965 no 2_646
H19 H25 3.0950 no 4_555
H19 H26 3.3622 no 4_555
H23 H18 3.5449 no 2_656
H23 H32 2.9863 no 2_646
H24 C8 3.3369 no 4_554
H24 C9 2.9708 no 4_554
H24 C10 3.5576 no 4_554
H24 H8 3.4707 no 4_554
H24 H9 2.8407 no 4_554
H24 H32 3.3126 no 2_646
H25 C6 3.4850 no 4_554
H25 C7 3.2283 no 4_554
H25 C8 2.9600 no 4_554
H25 C9 3.5766 no 4_554
H25 C19 3.1802 no 4_554
H25 C20 3.3160 no 4_554
H25 C26 3.4850 no 3_666
H25 C27 3.5857 no 3_666
H25 C28 3.5140 no 3_666
H25 H6 3.2956 no 4_554
H25 H8 2.9090 no 4_554
H25 H19 3.0950 no 4_554
H25 H26 3.3731 no 3_666
H26 C17 3.5551 no 4_554
H26 C18 3.0071 no 4_554
H26 C19 3.1996 no 4_554
H26 C25 3.2619 no 3_666
H26 C26 3.3778 no 3_666
H26 H18 3.0184 no 4_554
H26 H19 3.3622 no 4_554
H26 H25 3.3731 no 3_666
H26 H26 3.5727 no 3_666
H28 F3 3.2029 no 1_655
H28 F4a 3.2107 no 1_655
H29 F4a 2.7170 no 1_655
H29 F6a 3.1662 no 1_655
H29 O1 3.0402 no 2_656
H29 C37a 3.4760 no 1_655
H29 H8 2.9075 no 2_656
H31 Au1 3.1930 no 2_656
H31 F1 3.4078 no 2_656
H31 O1 3.0389 no 2_656
H31 C1 3.5213 no 2_656
H31 H6 2.8286 no 2_656
H31 H8 3.0467 no 2_656
H32 N2 3.5221 no 2_656
H32 N5 3.2580 no 2_656
H32 C1 3.1462 no 2_656
H32 C22 2.9845 no 2_656
H32 C23 2.6888 no 2_656
H32 C24 2.8768 no 2_656
H32 C25 3.2088 no 2_656
H32 C26 3.4679 no 2_656
H32 C27 3.4264 no 2_656
H32 H23 2.9863 no 2_656
H32 H24 3.3126 no 2_656
H33 F2 3.2250 no 2_556
H33 F3 3.4663 no 2_556
H33 C15 3.5744 no 3_667
H33 C16 3.4474 no 3_667
H33 H16 3.4656 no 3_667
H34 F2 3.2732 no 2_556
H34 C13 3.4875 no 3_667
H34 C14 3.2197 no 3_667
H34 H13 3.5400 no 3_667
H34 H14 3.1024 no 3_667
H34 H16 3.3609 no 3_667

loop_
_geom_torsion_atom_site_label_1
_geom_torsion_atom_site_label_2
_geom_torsion_atom_site_label_3
_geom_torsion_atom_site_label_4
_geom_torsion
_geom_torsion_publ_flag
O1 S1 N6 Au1 9.7(9) no
O1 S1 N6 S2 -151.2(7) no
O1 S1 C36 F1 -55.8(14) no
O1 S1 C36 F2 61.5(11) no
O1 S1 C36 F3 174.0(10) no
O2 S1 N6 Au1 142.1(7) no
O2 S1 N6 S2 -18.9(11) no
O2 S1 C36 F1 -178.0(11) no
O2 S1 C36 F2 -60.7(12) no
O2 S1 C36 F3 51.8(13) no
N6 S1 C36 F1 58.9(13) no
N6 S1 C36 F2 176.2(9) no
N6 S1 C36 F3 -71.3(11) no
C36 S1 N6 Au1 -101.1(9) no
C36 S1 N6 S2 97.9(9) no
O3 S2 N6 Au1 176.2(9) no
O3 S2 N6 S1 -22.2(12) no
O3 S2 C37 F4 62.9(14) no
O3 S2 C37 F5 176.0(12) no
O3 S2 C37 F6 -69.4(13) no
O3 S2 C37a F4a -54.5(16) no
O3 S2 C37a F5a -165.5(15) no
O3 S2 C37a F6a 65.3(14) no
O4 S2 N6 Au1 30.7(11) no
O4 S2 N6 S1 -167.7(11) no
O4 S2 C37 F4 -165.0(13) no
O4 S2 C37 F5 -51.8(14) no
O4 S2 C37 F6 62.8(14) no
O4 S2 C37a F4a 146(3) no
O4 S2 C37a F5a 34.8(15) no
O4 S2 C37a F6a -94(2) no
O4a S2 N6 Au1 -37.8(11) no
O4a S2 N6 S1 123.8(11) no
O4a S2 C37 F4 -142(2) no
O4a S2 C37 F5 -28.5(14) no
O4a S2 C37 F6 86.2(18) no
O4a S2 C37a F4a 173.5(15) no
O4a S2 C37a F5a 62.5(17) no
O4a S2 C37a F6a -66.7(15) no
N6 S2 C37 F4 -52.4(15) no
N6 S2 C37 F5 60.8(13) no
N6 S2 C37 F6 175.4(9) no
C37 S2 N6 Au1 -82.6(9) no
C37 S2 N6 S1 79.0(10) no
N6 S2 C37a F4a 62.0(17) no
N6 S2 C37a F5a -49.0(17) no
N6 S2 C37a F6a -178.1(9) no
C37a S2 N6 Au1 72.0(11) no
C37a S2 N6 S1 -126.4(11) no
C37 S2 C37a F4a -149.1(13) no
C37 S2 C37a F5a 99.9(18) no
C37 S2 C37a F6a -29(2) no
C37a S2 C37 F4 157.8(13) no
C37a S2 C37 F5 -89.1(16) no
C37a S2 C37 F6 26(2) no
C1 N2 C3 C4 0.6(7) no
C3 N2 C1 Au1 176.7(5) no
C3 N2 C1 N5 -0.3(7) no
C1 N2 C6 C7 -47.2(7) no
C1 N2 C6 C20 -176.0(5) no
C6 N2 C1 Au1 3.9(9) no
C6 N2 C1 N5 -173.1(5) no
C3 N2 C6 C7 140.9(5) no
C3 N2 C6 C20 12.1(8) no
C6 N2 C3 C4 173.5(5) no
C1 N5 C4 C3 0.5(7) no
C4 N5 C1 Au1 -177.2(5) no
C4 N5 C1 N2 -0.1(7) no
C1 N5 C21 C22 -98.7(6) no
C1 N5 C21 C35 128.4(6) no
C21 N5 C1 Au1 -2.6(8) no
C21 N5 C1 N2 174.6(5) no
C4 N5 C21 C22 75.1(7) no
C4 N5 C21 C35 -57.8(8) no
C21 N5 C4 C3 -173.9(5) no
N2 C3 C4 N5 -0.6(7) no
N2 C6 C7 C8 115.6(6) no
N2 C6 C7 C12 -67.7(7) no
N2 C6 C20 C15 66.4(8) no
N2 C6 C20 C19 -112.3(6) no
C7 C6 C20 C15 -61.8(8) no
C7 C6 C20 C19 119.5(6) no
C20 C6 C7 C8 -116.9(6) no
C20 C6 C7 C12 59.8(8) no
C6 C7 C8 C9 177.8(6) no
C6 C7 C12 C11 179.9(6) no
C6 C7 C12 C13 -0.4(11) no
C8 C7 C12 C11 -3.5(11) no
C8 C7 C12 C13 176.2(7) no
C12 C7 C8 C9 1.1(11) no
C7 C8 C9 C10 1.4(15) no
C8 C9 C10 C11 -1(2) no
C9 C10 C11 C12 -1(2) no
C10 C11 C12 C7 3.5(15) no
C10 C11 C12 C13 -176.2(10) no
C7 C12 C13 C14 -34.4(13) no
C11 C12 C13 C14 145.3(9) no
C12 C13 C14 C15 -0.0(15) no
C13 C14 C15 C16 -147.4(9) no
C13 C14 C15 C20 32.5(14) no
C14 C15 C16 C17 176.3(8) no
C14 C15 C20 C6 5.1(12) no
C14 C15 C20 C19 -176.2(7) no
C16 C15 C20 C6 -175.0(8) no
C16 C15 C20 C19 3.7(12) no
C20 C15 C16 C17 -3.6(14) no
C15 C16 C17 C18 0.9(18) no
C16 C17 C18 C19 2(2) no
C17 C18 C19 C20 -2(2) no
C18 C19 C20 C6 177.8(10) no
C18 C19 C20 C15 -0.9(14) no
N5 C21 C22 C23 98.5(6) no
N5 C21 C22 C27 -75.2(7) no
N5 C21 C35 C30 75.8(7) no
N5 C21 C35 C34 -100.0(6) no
C22 C21 C35 C30 -53.7(8) no
C22 C21 C35 C34 130.5(6) no
C35 C21 C22 C23 -130.7(6) no
C35 C21 C22 C27 55.6(8) no
C21 C22 C23 C24 -172.6(6) no
C21 C22 C27 C26 168.1(6) no
C21 C22 C27 C28 -11.2(12) no
C23 C22 C27 C26 -5.4(11) no
C23 C22 C27 C28 175.3(7) no
C27 C22 C23 C24 1.4(11) no
C22 C23 C24 C25 3.0(15) no
C23 C24 C25 C26 -3.4(18) no
C24 C25 C26 C27 -0.6(19) no
C25 C26 C27 C22 5.1(15) no
C25 C26 C27 C28 -175.5(9) no
C22 C27 C28 C29 -20.8(16) no
C26 C27 C28 C29 159.9(10) no
C27 C28 C29 C30 2(2) no
C28 C29 C30 C31 -156.7(10) no
C28 C29 C30 C35 18.9(17) no
C29 C30 C31 C32 176.6(9) no
C29 C30 C35 C21 9.6(12) no
C29 C30 C35 C34 -174.7(8) no
C31 C30 C35 C21 -174.7(7) no
C31 C30 C35 C34 1.0(11) no
C35 C30 C31 C32 0.6(13) no
C30 C31 C32 C33 -3.7(18) no
C31 C32 C33 C34 5.1(17) no
C32 C33 C34 C35 -3.6(15) no
C33 C34 C35 C21 176.5(8) no
C33 C34 C35 C30 0.6(13) no
